data_2231333
loop_
_publ_author_name
'Zheng, Liang-Wen'
'Liu, Yin-Rui'
'Zhao, Bao-Xiang'

_publ_section_title
;
 Ethyl
 3-(4-chlorophenyl)-1-(2-oxo-2-phenylethyl)-1<i>H</i>-pyrazole-5-carboxylate
;
_journal_coeditor_code VM2105
_journal_issue 8
_journal_name_full 'Acta Crystallographica Section E'
_journal_page_first o1910
_journal_page_last o1911
_journal_paper_doi 10.1107/S1600536811025918
_journal_volume 67
_journal_year 2011
_chemical_formula_iupac 'C20 H17 Cl N2 O3'
_chemical_formula_moiety 'C20 H17 Cl N2 O3'
_chemical_formula_sum 'C20 H17 Cl N2 O3'
_chemical_formula_weight 368.81
_chemical_name_systematic
;
Ethyl
3-(4-chlorophenyl)-1-(2-oxo-2-phenylethyl)-1<i>H</i>-pyrazole-5-carboxylate
;
_space_group_IT_number 2
_symmetry_cell_setting triclinic
_symmetry_space_group_name_Hall '-P 1'
_symmetry_space_group_name_H-M 'P -1'
_atom_sites_solution_hydrogens geom
_atom_sites_solution_primary direct
_atom_sites_solution_secondary difmap
_audit_creation_method SHELXL-97
_cell_angle_alpha 98.667(2)
_cell_angle_beta 93.828(2)
_cell_angle_gamma 113.849(2)
_cell_formula_units_Z 2
_cell_length_a 7.7238(10)
_cell_length_b 8.3820(10)
_cell_length_c 15.8143(18)
_cell_measurement_reflns_used 1101
_cell_measurement_temperature 296(2)
_cell_measurement_theta_max 21.97
_cell_measurement_theta_min 2.71
_cell_volume 916.44(19)
_computing_cell_refinement 'SAINT (Bruker, 2007)'
_computing_data_collection 'APEX2 (Bruker, 2007)'
_computing_data_reduction 'SAINT (Bruker, 2007)'
_computing_molecular_graphics 'ORTEP-3 (Farrugia, 1997)'
_computing_publication_material 'SHELXTL (Sheldrick, 2008)'
_computing_structure_refinement 'SHELXL97 (Sheldrick, 2008)'
_computing_structure_solution 'SHELXS97 (Sheldrick, 2008)'
_diffrn_ambient_temperature 296(2)
_diffrn_measured_fraction_theta_full 0.993
_diffrn_measured_fraction_theta_max 0.993
_diffrn_measurement_device_type 'Bruker APEXII CCD area-detector'
_diffrn_measurement_method 'phi and omega scans'
_diffrn_radiation_monochromator graphite
_diffrn_radiation_source 'fine-focus sealed tube'
_diffrn_radiation_type MoK\a
_diffrn_radiation_wavelength 0.71073
_diffrn_reflns_av_R_equivalents 0.0184
_diffrn_reflns_av_sigmaI/netI 0.0393
_diffrn_reflns_limit_h_max 8
_diffrn_reflns_limit_h_min -9
_diffrn_reflns_limit_k_max 9
_diffrn_reflns_limit_k_min -9
_diffrn_reflns_limit_l_max 10
_diffrn_reflns_limit_l_min -18
_diffrn_reflns_number 4894
_diffrn_reflns_theta_full 25.05
_diffrn_reflns_theta_max 25.05
_diffrn_reflns_theta_min 2.63
_exptl_absorpt_coefficient_mu 0.230
_exptl_absorpt_correction_T_max 0.9863
_exptl_absorpt_correction_T_min 0.9729
_exptl_absorpt_correction_type multi-scan
_exptl_absorpt_process_details '(SADABS; Bruker, 2007)'
_exptl_crystal_colour colorless
_exptl_crystal_density_diffrn 1.337
_exptl_crystal_density_method 'not measured'
_exptl_crystal_description block
_exptl_crystal_F_000 384
_exptl_crystal_size_max 0.12
_exptl_crystal_size_mid 0.10
_exptl_crystal_size_min 0.06
_refine_diff_density_max 0.167
_refine_diff_density_min -0.176
_refine_ls_extinction_coef 0.008(2)
_refine_ls_extinction_expression Fc^*^=kFc[1+0.001xFc^2^\l^3^/sin(2\q)]^-1/4^
_refine_ls_extinction_method 'SHELXL97 (Sheldrick, 2008)'
_refine_ls_goodness_of_fit_ref 1.041
_refine_ls_hydrogen_treatment constr
_refine_ls_matrix_type full
_refine_ls_number_parameters 237
_refine_ls_number_reflns 3216
_refine_ls_number_restraints 0
_refine_ls_restrained_S_all 1.041
_refine_ls_R_factor_all 0.0801
_refine_ls_R_factor_gt 0.0477
_refine_ls_shift/su_max 0.000
_refine_ls_shift/su_mean 0.000
_refine_ls_structure_factor_coef Fsqd
_refine_ls_weighting_details 'calc w=1/[\s^2^(Fo^2^)+(0.0468P)^2^+0.1653P] where P=(Fo^2^+2Fc^2^)/3'
_refine_ls_weighting_scheme calc
_refine_ls_wR_factor_gt 0.1029
_refine_ls_wR_factor_ref 0.1227
_reflns_number_gt 2079
_reflns_number_total 3216
_reflns_threshold_expression I>2sigma(I)
_cod_data_source_file vm2105.cif
_cod_data_source_block I
_cod_database_code 2231333
_cod_database_fobs_code 2231333

loop_
_symmetry_equiv_pos_as_xyz
'x, y, z'
'-x, -y, -z'

loop_
_atom_site_type_symbol
_atom_site_label
_atom_site_fract_x
_atom_site_fract_y
_atom_site_fract_z
_atom_site_U_iso_or_equiv
_atom_site_adp_type
_atom_site_calc_flag
_atom_site_refinement_flags
_atom_site_occupancy
_atom_site_symmetry_multiplicity
Cl Cl1 1.39705(12) 0.55340(11) 0.24320(5) 0.0857(3) Uani d . 1 1
O O1 0.4703(3) 0.6797(3) 0.61211(13) 0.0882(7) Uani d . 1 1
O O2 0.6629(2) 0.8989(2) 0.71892(11) 0.0689(5) Uani d . 1 1
O O3 1.0787(3) 0.9089(2) 0.79687(11) 0.0765(6) Uani d . 1 1
N N1 0.9783(3) 0.9370(2) 0.63117(12) 0.0502(5) Uani d . 1 1
N N2 1.1032(3) 0.9166(2) 0.58057(12) 0.0516(5) Uani d . 1 1
C C1 0.5722(5) 1.0065(5) 0.8478(2) 0.1137(13) Uani d . 1 1
H H1A 0.6625 0.9790 0.8802 0.171 Uiso calc R 1 1
H H1B 0.4675 0.9957 0.8795 0.171 Uiso calc R 1 1
H H1C 0.6337 1.1260 0.8382 0.171 Uiso calc R 1 1
C C2 0.4997(4) 0.8818(4) 0.7639(2) 0.0894(10) Uani d . 1 1
H H2A 0.4340 0.7609 0.7728 0.107 Uiso calc R 1 1
H H2B 0.4103 0.9101 0.7300 0.107 Uiso calc R 1 1
C C3 0.6271(4) 0.7888(3) 0.64366(16) 0.0583(7) Uani d . 1 1
C C4 0.7978(3) 0.8102(3) 0.60278(14) 0.0490(6) Uani d . 1 1
C C5 0.8081(3) 0.7040(3) 0.53051(15) 0.0510(6) Uani d . 1 1
H H5 0.7078 0.6056 0.4964 0.061 Uiso calc R 1 1
C C6 0.9993(3) 0.7733(3) 0.51840(14) 0.0470(6) Uani d . 1 1
C C7 1.0940(3) 0.7141(3) 0.45134(14) 0.0474(6) Uani d . 1 1
C C8 0.9962(4) 0.5635(3) 0.38749(15) 0.0532(6) Uani d . 1 1
H H8 0.8667 0.4953 0.3875 0.064 Uiso calc R 1 1
C C9 1.0887(4) 0.5136(3) 0.32388(15) 0.0571(7) Uani d . 1 1
H H9 1.0221 0.4119 0.2816 0.069 Uiso calc R 1 1
C C10 1.2795(4) 0.6148(3) 0.32337(16) 0.0591(7) Uani d . 1 1
C C11 1.3793(4) 0.7624(4) 0.38583(17) 0.0725(8) Uani d . 1 1
H H11 1.5090 0.8297 0.3856 0.087 Uiso calc R 1 1
C C12 1.2863(4) 0.8106(4) 0.44906(17) 0.0697(8) Uani d . 1 1
H H12 1.3550 0.9113 0.4916 0.084 Uiso calc R 1 1
C C13 1.0477(3) 1.0912(3) 0.70068(14) 0.0530(6) Uani d . 1 1
H H13A 0.9535 1.1403 0.7030 0.064 Uiso calc R 1 1
H H13B 1.1641 1.1808 0.6876 0.064 Uiso calc R 1 1
C C14 1.0880(3) 1.0536(3) 0.78837(15) 0.0530(6) Uani d . 1 1
C C15 1.1408(3) 1.2016(3) 0.86377(16) 0.0556(7) Uani d . 1 1
C C16 1.1626(4) 1.3698(4) 0.85486(18) 0.0757(9) Uani d . 1 1
H H16 1.1464 1.3938 0.8001 0.091 Uiso calc R 1 1
C C17 1.2085(5) 1.5024(4) 0.9269(2) 0.1021(12) Uani d . 1 1
H H17 1.2223 1.6153 0.9205 0.122 Uiso calc R 1 1
C C18 1.2337(6) 1.4687(5) 1.0071(2) 0.1132(13) Uani d . 1 1
H H18 1.2645 1.5583 1.0555 0.136 Uiso calc R 1 1
C C19 1.2139(6) 1.3030(5) 1.0166(2) 0.1131(13) Uani d . 1 1
H H19 1.2313 1.2801 1.0715 0.136 Uiso calc R 1 1
C C20 1.1684(5) 1.1703(4) 0.94532(18) 0.0823(9) Uani d . 1 1
H H20 1.1561 1.0582 0.9523 0.099 Uiso calc R 1 1

loop_
_atom_site_aniso_label
_atom_site_aniso_U_11
_atom_site_aniso_U_22
_atom_site_aniso_U_33
_atom_site_aniso_U_12
_atom_site_aniso_U_13
_atom_site_aniso_U_23
Cl1 0.0942(6) 0.0923(6) 0.0644(5) 0.0382(5) 0.0278(4) -0.0068(4)
O1 0.0441(11) 0.1021(15) 0.0846(15) 0.0121(11) 0.0016(10) -0.0234(12)
O2 0.0548(11) 0.0744(12) 0.0650(12) 0.0223(9) 0.0134(9) -0.0112(10)
O3 0.1026(16) 0.0619(12) 0.0619(13) 0.0395(11) -0.0061(10) -0.0036(9)
N1 0.0477(12) 0.0485(11) 0.0419(11) 0.0137(10) 0.0032(9) -0.0072(9)
N2 0.0477(12) 0.0529(12) 0.0432(12) 0.0146(10) 0.0045(9) -0.0031(9)
C1 0.105(3) 0.139(3) 0.091(3) 0.057(3) 0.031(2) -0.017(2)
C2 0.064(2) 0.111(3) 0.086(2) 0.0386(18) 0.0236(17) -0.0116(19)
C3 0.0511(17) 0.0620(16) 0.0549(17) 0.0217(14) 0.0052(13) -0.0024(13)
C4 0.0445(14) 0.0495(14) 0.0456(14) 0.0162(11) 0.0006(11) 0.0006(11)
C5 0.0455(14) 0.0508(14) 0.0458(14) 0.0141(11) 0.0000(11) -0.0020(11)
C6 0.0460(14) 0.0478(13) 0.0395(13) 0.0148(11) 0.0011(11) 0.0025(11)
C7 0.0476(14) 0.0473(13) 0.0397(13) 0.0152(11) 0.0025(10) 0.0016(10)
C8 0.0516(15) 0.0459(13) 0.0523(15) 0.0147(12) 0.0016(12) 0.0004(11)
C9 0.0685(18) 0.0459(14) 0.0469(15) 0.0202(13) -0.0006(12) -0.0052(11)
C10 0.0642(18) 0.0605(16) 0.0469(15) 0.0238(14) 0.0112(12) -0.0006(12)
C11 0.0555(17) 0.0782(19) 0.0575(17) 0.0099(14) 0.0136(13) -0.0126(14)
C12 0.0553(17) 0.0687(17) 0.0556(17) 0.0071(14) 0.0071(13) -0.0184(13)
C13 0.0524(15) 0.0494(14) 0.0453(15) 0.0143(12) 0.0044(11) -0.0038(11)
C14 0.0453(15) 0.0537(15) 0.0508(16) 0.0166(12) 0.0034(11) -0.0033(12)
C15 0.0529(16) 0.0596(16) 0.0472(16) 0.0225(13) 0.0028(12) -0.0047(12)
C16 0.096(2) 0.0646(18) 0.0563(18) 0.0314(16) 0.0044(15) -0.0087(14)
C17 0.146(3) 0.069(2) 0.077(3) 0.042(2) 0.009(2) -0.0134(18)
C18 0.161(4) 0.097(3) 0.065(2) 0.055(3) 0.002(2) -0.028(2)
C19 0.167(4) 0.112(3) 0.052(2) 0.063(3) -0.005(2) -0.010(2)
C20 0.111(3) 0.080(2) 0.0514(18) 0.0417(19) 0.0006(16) -0.0029(15)

loop_
_atom_type_symbol
_atom_type_description
_atom_type_scat_dispersion_real
_atom_type_scat_dispersion_imag
_atom_type_scat_source
C C 0.0033 0.0016 'International Tables Vol C Tables 4.2.6.8 and 6.1.1.4'
H H 0.0000 0.0000 'International Tables Vol C Tables 4.2.6.8 and 6.1.1.4'
N N 0.0061 0.0033 'International Tables Vol C Tables 4.2.6.8 and 6.1.1.4'
O O 0.0106 0.0060 'International Tables Vol C Tables 4.2.6.8 and 6.1.1.4'
Cl Cl 0.1484 0.1585 'International Tables Vol C Tables 4.2.6.8 and 6.1.1.4'

loop_
_geom_angle_atom_site_label_1
_geom_angle_atom_site_label_2
_geom_angle_atom_site_label_3
_geom_angle
C3 O2 C2 116.6(2)
N2 N1 C4 111.60(17)
N2 N1 C13 117.93(18)
C4 N1 C13 130.3(2)
N1 N2 C6 105.50(18)
C2 C1 H1A 109.5
C2 C1 H1B 109.5
H1A C1 H1B 109.5
C2 C1 H1C 109.5
H1A C1 H1C 109.5
H1B C1 H1C 109.5
O2 C2 C1 107.8(2)
O2 C2 H2A 110.2
C1 C2 H2A 110.2
O2 C2 H2B 110.2
C1 C2 H2B 110.2
H2A C2 H2B 108.5
O1 C3 O2 123.5(2)
O1 C3 C4 122.6(2)
O2 C3 C4 113.8(2)
N1 C4 C5 106.7(2)
N1 C4 C3 126.4(2)
C5 C4 C3 126.8(2)
C4 C5 C6 105.9(2)
C4 C5 H5 127.1
C6 C5 H5 127.1
N2 C6 C5 110.3(2)
N2 C6 C7 119.5(2)
C5 C6 C7 130.1(2)
C12 C7 C8 117.6(2)
C12 C7 C6 120.2(2)
C8 C7 C6 122.3(2)
C9 C8 C7 120.8(2)
C9 C8 H8 119.6
C7 C8 H8 119.6
C10 C9 C8 119.6(2)
C10 C9 H9 120.2
C8 C9 H9 120.2
C11 C10 C9 120.7(2)
C11 C10 Cl1 119.4(2)
C9 C10 Cl1 119.94(19)
C10 C11 C12 119.3(2)
C10 C11 H11 120.4
C12 C11 H11 120.4
C11 C12 C7 122.0(2)
C11 C12 H12 119.0
C7 C12 H12 119.0
N1 C13 C14 114.3(2)
N1 C13 H13A 108.7
C14 C13 H13A 108.7
N1 C13 H13B 108.7
C14 C13 H13B 108.7
H13A C13 H13B 107.6
O3 C14 C15 121.5(2)
O3 C14 C13 121.4(2)
C15 C14 C13 117.1(2)
C20 C15 C16 118.7(2)
C20 C15 C14 119.0(2)
C16 C15 C14 122.3(2)
C17 C16 C15 120.3(3)
C17 C16 H16 119.9
C15 C16 H16 119.9
C18 C17 C16 120.2(3)
C18 C17 H17 119.9
C16 C17 H17 119.9
C17 C18 C19 120.0(3)
C17 C18 H18 120.0
C19 C18 H18 120.0
C18 C19 C20 120.2(3)
C18 C19 H19 119.9
C20 C19 H19 119.9
C19 C20 C15 120.7(3)
C19 C20 H20 119.7
C15 C20 H20 119.7

loop_
_geom_bond_atom_site_label_1
_geom_bond_atom_site_label_2
_geom_bond_distance
Cl1 C10 1.741(2)
O1 C3 1.199(3)
O2 C3 1.328(3)
O2 C2 1.456(3)
O3 C14 1.214(3)
N1 N2 1.340(2)
N1 C4 1.360(3)
N1 C13 1.449(3)
N2 C6 1.346(3)
C1 C2 1.475(4)
C1 H1A 0.9600
C1 H1B 0.9600
C1 H1C 0.9600
C2 H2A 0.9700
C2 H2B 0.9700
C3 C4 1.465(3)
C4 C5 1.367(3)
C5 C6 1.390(3)
C5 H5 0.9300
C6 C7 1.464(3)
C7 C12 1.381(3)
C7 C8 1.388(3)
C8 C9 1.381(3)
C8 H8 0.9300
C9 C10 1.373(3)
C9 H9 0.9300
C10 C11 1.363(3)
C11 C12 1.374(3)
C11 H11 0.9300
C12 H12 0.9300
C13 C14 1.508(3)
C13 H13A 0.9700
C13 H13B 0.9700
C14 C15 1.486(3)
C15 C20 1.374(4)
C15 C16 1.381(4)
C16 C17 1.380(4)
C16 H16 0.9300
C17 C18 1.358(5)
C17 H17 0.9300
C18 C19 1.368(5)
C18 H18 0.9300
C19 C20 1.373(4)
C19 H19 0.9300
C20 H20 0.9300

loop_
_geom_hbond_atom_site_label_D
_geom_hbond_atom_site_label_H
_geom_hbond_atom_site_label_A
_geom_hbond_site_symmetry_A
_geom_hbond_distance_DH
_geom_hbond_distance_HA
_geom_hbond_distance_DA
_geom_hbond_angle_DHA
C5 H5 O1 2_666 0.93 2.52 3.410(3) 161
C8 H8 O1 2_666 0.93 2.42 3.348(4) 180
C9 H9 O3 2_766 0.93 2.56 3.434(3) 157
C13 H13A Cg1 2_776 0.97 2.80 3.605(3) 140

loop_
_geom_torsion_atom_site_label_1
_geom_torsion_atom_site_label_2
_geom_torsion_atom_site_label_3
_geom_torsion_atom_site_label_4
_geom_torsion
C4 N1 N2 C6 0.1(3)
C13 N1 N2 C6 -175.2(2)
C3 O2 C2 C1 176.2(3)
C2 O2 C3 O1 0.3(4)
C2 O2 C3 C4 -178.7(2)
N2 N1 C4 C5 -0.1(3)
C13 N1 C4 C5 174.5(2)
N2 N1 C4 C3 178.1(2)
C13 N1 C4 C3 -7.4(4)
O1 C3 C4 N1 175.6(3)
O2 C3 C4 N1 -5.4(4)
O1 C3 C4 C5 -6.6(4)
O2 C3 C4 C5 172.4(2)
N1 C4 C5 C6 0.1(3)
C3 C4 C5 C6 -178.1(2)
N1 N2 C6 C5 0.0(3)
N1 N2 C6 C7 179.9(2)
C4 C5 C6 N2 0.0(3)
C4 C5 C6 C7 -179.9(2)
N2 C6 C7 C12 -3.7(4)
C5 C6 C7 C12 176.1(3)
N2 C6 C7 C8 177.5(2)
C5 C6 C7 C8 -2.7(4)
C12 C7 C8 C9 -0.4(4)
C6 C7 C8 C9 178.4(2)
C7 C8 C9 C10 -0.5(4)
C8 C9 C10 C11 1.1(4)
C8 C9 C10 Cl1 -179.8(2)
C9 C10 C11 C12 -0.9(5)
Cl1 C10 C11 C12 -180.0(2)
C10 C11 C12 C7 -0.1(5)
C8 C7 C12 C11 0.7(4)
C6 C7 C12 C11 -178.2(3)
N2 N1 C13 C14 -100.5(2)
C4 N1 C13 C14 85.2(3)
N1 C13 C14 O3 6.4(3)
N1 C13 C14 C15 -174.04(19)
O3 C14 C15 C20 -4.0(4)
C13 C14 C15 C20 176.4(2)
O3 C14 C15 C16 176.2(3)
C13 C14 C15 C16 -3.4(4)
C20 C15 C16 C17 -0.9(5)
C14 C15 C16 C17 178.8(3)
C15 C16 C17 C18 0.4(5)
C16 C17 C18 C19 0.1(6)
C17 C18 C19 C20 0.0(7)
C18 C19 C20 C15 -0.5(6)
C16 C15 C20 C19 1.0(5)
C14 C15 C20 C19 -178.8(3)

loop_
_cod_related_entry_id
_cod_related_entry_database
_cod_related_entry_code
1 ChemSpider 30656889
